data_2217370
loop_
_publ_author_name
'Fahui Li'
'Yantuan Li'
'William T. A. Harrison'
'Weijie Wang'
'Yanping Feng'

_publ_section_title Di-<i>tert</i>-butylchlorido(pyrrolidine-1-dithiocarboxylato-\k^2^<i>S</i>,<i>S</i>')tin(IV)
_journal_coeditor_code XU2363
_journal_issue 1
_journal_name_full 'Acta Crystallographica Section E'
_journal_page_first m87
_journal_page_last m87
_journal_paper_doi 10.1107/S1600536807064288
_journal_volume 64
_journal_year 2008
_chemical_formula_iupac '[Sn (C4 H9)2 (C5 H8 N S2) Cl]'
_chemical_formula_moiety 'C13 H26 Cl N S2 Sn'
_chemical_formula_sum 'C13 H26 Cl N S2 Sn'
_chemical_formula_weight 414.61
_chemical_melting_point 439
_chemical_name_systematic
;
Di-tert-butylchlorido(pyrrolidine-1-dithiocarboxylato-\k^2^S,S')tin(IV)
;
_space_group_IT_number 14
_symmetry_cell_setting monoclinic
_symmetry_space_group_name_Hall '-P 2ybc'
_symmetry_space_group_name_H-M 'P 1 21/c 1'
_atom_sites_solution_hydrogens geom
_atom_sites_solution_primary direct
_atom_sites_solution_secondary difmap
_audit_creation_method SHELXL-97
_cell_angle_alpha 90.00
_cell_angle_beta 97.764(3)
_cell_angle_gamma 90.00
_cell_formula_units_Z 8
_cell_length_a 12.399(3)
_cell_length_b 25.159(5)
_cell_length_c 12.104(2)
_cell_measurement_reflns_used 4903
_cell_measurement_temperature 293(2)
_cell_measurement_theta_max 23.659
_cell_measurement_theta_min 2.318
_cell_volume 3741.2(13)
_computing_cell_refinement 'SAINT (Siemens, 1996)'
_computing_data_collection 'SMART (Siemens, 1996)'
_computing_data_reduction 'SAINT (Siemens, 1996)'
_computing_molecular_graphics 'ORTEP-3 (Farrugia, 1997)'
_computing_publication_material 'SHELXL97 (Sheldrick, 1997)'
_computing_structure_refinement 'SHELXL97 (Sheldrick, 1997)'
_computing_structure_solution 'SHELXS97 (Sheldrick, 1997)'
_diffrn_ambient_temperature 293(2)
_diffrn_measured_fraction_theta_full 0.967
_diffrn_measured_fraction_theta_max 0.967
_diffrn_measurement_device_type 'Siemens SMART CCD'
_diffrn_measurement_method \w
_diffrn_radiation_monochromator graphite
_diffrn_radiation_source 'fine-focus sealed tube'
_diffrn_radiation_type MoK\a
_diffrn_radiation_wavelength 0.71073
_diffrn_reflns_av_R_equivalents 0.0475
_diffrn_reflns_av_sigmaI/netI 0.0691
_diffrn_reflns_limit_h_max 16
_diffrn_reflns_limit_h_min -15
_diffrn_reflns_limit_k_max 33
_diffrn_reflns_limit_k_min -33
_diffrn_reflns_limit_l_max 11
_diffrn_reflns_limit_l_min -16
_diffrn_reflns_number 24292
_diffrn_reflns_theta_full 28.38
_diffrn_reflns_theta_max 28.38
_diffrn_reflns_theta_min 1.84
_exptl_absorpt_coefficient_mu 1.719
_exptl_absorpt_correction_T_max 0.636
_exptl_absorpt_correction_T_min 0.500
_exptl_absorpt_correction_type multi-scan
_exptl_absorpt_process_details '(SADABS; Siemens, 1996)'
_exptl_crystal_colour colourless
_exptl_crystal_density_diffrn 1.472
_exptl_crystal_density_method 'not measured'
_exptl_crystal_description block
_exptl_crystal_F_000 1680
_exptl_crystal_size_max 0.47
_exptl_crystal_size_mid 0.34
_exptl_crystal_size_min 0.29
_refine_diff_density_max 0.990
_refine_diff_density_min -0.457
_refine_ls_extinction_method none
_refine_ls_goodness_of_fit_ref 0.998
_refine_ls_hydrogen_treatment constr
_refine_ls_matrix_type full
_refine_ls_number_parameters 325
_refine_ls_number_reflns 9079
_refine_ls_number_restraints 0
_refine_ls_restrained_S_all 0.998
_refine_ls_R_factor_all 0.1169
_refine_ls_R_factor_gt 0.0439
_refine_ls_shift/su_max 0.002
_refine_ls_shift/su_mean 0.000
_refine_ls_structure_factor_coef Fsqd
_refine_ls_weighting_details 'calc w=1/[\s^2^(Fo^2^)+(0.0411P)^2^+2.9577P] where P=(Fo^2^+2Fc^2^)/3'
_refine_ls_weighting_scheme calc
_refine_ls_wR_factor_gt 0.0884
_refine_ls_wR_factor_ref 0.1184
_reflns_number_gt 4691
_reflns_number_total 9079
_reflns_threshold_expression I>2\s(I)
_cod_data_source_file xu2363.cif
_cod_data_source_block I
_cod_original_sg_symbol_H-M 'P 21/c'
_cod_database_code 2217370
_cod_database_fobs_code 2217370

loop_
_symmetry_equiv_pos_as_xyz
'x, y, z'
'-x, y+1/2, -z+1/2'
'-x, -y, -z'
'x, -y-1/2, z-1/2'

loop_
_atom_site_type_symbol
_atom_site_label
_atom_site_fract_x
_atom_site_fract_y
_atom_site_fract_z
_atom_site_U_iso_or_equiv
_atom_site_adp_type
_atom_site_calc_flag
_atom_site_refinement_flags
_atom_site_occupancy
_atom_site_disorder_assembly
_atom_site_disorder_group
Sn Sn1 0.19927(3) 0.129544(14) 0.43807(3) 0.05039(12) Uani d . 1 . .
C C1 0.4091(4) 0.1000(2) 0.3436(4) 0.0530(13) Uani d . 1 . .
C C2 0.5521(4) 0.0316(2) 0.3531(5) 0.0656(16) Uani d . 1 B .
H H2A 0.5050 0.0013 0.3331 0.079 Uiso calc R 1 . .
H H2B 0.5718 0.0323 0.4334 0.079 Uiso calc R 1 . .
C C3 0.6511(6) 0.0297(3) 0.2947(7) 0.122(3) Uani d . 1 . .
H H3A 0.7139 0.0183 0.3459 0.147 Uiso calc R 1 A 1
H H3B 0.6402 0.0049 0.2329 0.147 Uiso calc R 1 A 1
C C4A 0.6687(15) 0.0843(9) 0.253(2) 0.084(7) Uiso d P 0.50(3) B 1
H H4A1 0.7160 0.1044 0.3088 0.101 Uiso calc PR 0.50(3) B 1
H H4A2 0.7016 0.0830 0.1853 0.101 Uiso calc PR 0.50(3) B 1
C C4B 0.6406(14) 0.0636(8) 0.2067(18) 0.076(6) Uiso d P 0.50(3) B 2
H H4B1 0.6114 0.0450 0.1389 0.091 Uiso calc PR 0.50(3) B 2
H H4B2 0.7108 0.0784 0.1966 0.091 Uiso calc PR 0.50(3) B 2
C C5 0.5605(4) 0.1089(2) 0.2330(5) 0.0652(15) Uani d . 1 . .
H H5A 0.5272 0.1031 0.1567 0.078 Uiso calc R 1 B 1
H H5B 0.5646 0.1468 0.2476 0.078 Uiso calc R 1 B 1
C C6 0.2373(5) 0.2007(2) 0.5401(5) 0.0728(17) Uani d . 1 . .
C C7 0.2331(6) 0.2489(3) 0.4688(7) 0.107(3) Uani d . 1 . .
H H7A 0.1629 0.2513 0.4245 0.161 Uiso calc R 1 . .
H H7B 0.2884 0.2466 0.4206 0.161 Uiso calc R 1 . .
H H7C 0.2452 0.2799 0.5150 0.161 Uiso calc R 1 . .
C C8 0.1499(8) 0.2060(3) 0.6171(7) 0.148(4) Uani d . 1 . .
H H8A 0.1494 0.1746 0.6621 0.222 Uiso calc R 1 . .
H H8B 0.0799 0.2103 0.5731 0.222 Uiso calc R 1 . .
H H8C 0.1653 0.2364 0.6644 0.222 Uiso calc R 1 . .
C C9 0.3471(7) 0.1940(3) 0.6056(8) 0.166(5) Uani d . 1 . .
H H9A 0.3474 0.1629 0.6515 0.249 Uiso calc R 1 . .
H H9B 0.3641 0.2246 0.6520 0.249 Uiso calc R 1 . .
H H9C 0.4004 0.1901 0.5556 0.249 Uiso calc R 1 . .
C C10 0.0631(5) 0.1179(3) 0.3061(5) 0.0694(17) Uani d . 1 . .
C C11 0.0560(7) 0.1630(3) 0.2258(7) 0.138(4) Uani d . 1 . .
H H11A 0.1237 0.1664 0.1962 0.207 Uiso calc R 1 . .
H H11B 0.0414 0.1953 0.2634 0.207 Uiso calc R 1 . .
H H11C -0.0017 0.1565 0.1661 0.207 Uiso calc R 1 . .
C C12 0.0851(9) 0.0686(3) 0.2428(9) 0.189(6) Uani d . 1 . .
H H12A 0.1517 0.0729 0.2115 0.284 Uiso calc R 1 . .
H H12B 0.0262 0.0627 0.1840 0.284 Uiso calc R 1 . .
H H12C 0.0914 0.0387 0.2925 0.284 Uiso calc R 1 . .
C C13 -0.0373(7) 0.1138(6) 0.3534(8) 0.251(8) Uani d . 1 . .
H H13A -0.0322 0.0848 0.4055 0.377 Uiso calc R 1 . .
H H13B -0.0964 0.1074 0.2951 0.377 Uiso calc R 1 . .
H H13C -0.0500 0.1462 0.3912 0.377 Uiso calc R 1 . .
N N1 0.4993(3) 0.08164(16) 0.3120(4) 0.0540(11) Uani d . 1 B .
S S1 0.34854(12) 0.06438(6) 0.44053(13) 0.0652(4) Uani d . 1 . .
S S2 0.34882(13) 0.15709(6) 0.29081(14) 0.0707(4) Uani d . 1 . .
Cl Cl1 0.13750(14) 0.07141(7) 0.58121(14) 0.0856(5) Uani d . 1 . .
Sn Sn2 0.76534(3) 0.139079(15) 0.85114(3) 0.05640(13) Uani d . 1 . .
C C14 0.7473(4) 0.0294(2) 0.9603(4) 0.0560(14) Uani d . 1 . .
C C15 0.8512(5) -0.0358(2) 1.0835(5) 0.0699(16) Uani d . 1 . .
H H15A 0.8583 -0.0177 1.1548 0.084 Uiso calc R 1 . .
H H15B 0.9170 -0.0303 1.0498 0.084 Uiso calc R 1 . .
C C16 0.8299(6) -0.0941(3) 1.0971(7) 0.098(2) Uani d . 1 . .
H H16A 0.8627 -0.1148 1.0429 0.117 Uiso calc R 1 . .
H H16B 0.8592 -0.1060 1.1713 0.117 Uiso calc R 1 . .
C C17 0.7135(6) -0.0995(3) 1.0794(7) 0.109(3) Uani d . 1 . .
H H17A 0.6839 -0.0942 1.1487 0.130 Uiso calc R 1 . .
H H17B 0.6933 -0.1348 1.0516 0.130 Uiso calc R 1 . .
C C18 0.6694(5) -0.0577(2) 0.9943(5) 0.0731(17) Uani d . 1 . .
H H18A 0.6606 -0.0719 0.9191 0.088 Uiso calc R 1 . .
H H18B 0.6002 -0.0437 1.0101 0.088 Uiso calc R 1 . .
C C19 0.6519(5) 0.1953(2) 0.9113(5) 0.0738(17) Uani d . 1 . .
C C20 0.5356(6) 0.1769(4) 0.8820(9) 0.170(5) Uani d . 1 . .
H H20A 0.5186 0.1739 0.8025 0.255 Uiso calc R 1 . .
H H20B 0.4876 0.2023 0.9092 0.255 Uiso calc R 1 . .
H H20C 0.5267 0.1429 0.9157 0.255 Uiso calc R 1 . .
C C21 0.6793(8) 0.1989(3) 1.0358(6) 0.128(3) Uani d . 1 . .
H H21A 0.7530 0.2110 1.0544 0.192 Uiso calc R 1 . .
H H21B 0.6718 0.1644 1.0681 0.192 Uiso calc R 1 . .
H H21C 0.6308 0.2234 1.0645 0.192 Uiso calc R 1 . .
C C22 0.6713(8) 0.2495(3) 0.8622(7) 0.133(3) Uani d . 1 . .
H H22A 0.6560 0.2478 0.7824 0.199 Uiso calc R 1 . .
H H22B 0.7458 0.2597 0.8835 0.199 Uiso calc R 1 . .
H H22C 0.6242 0.2752 0.8897 0.199 Uiso calc R 1 . .
C C23 0.7730(6) 0.1232(3) 0.6746(5) 0.0767(18) Uani d . 1 . .
C C24 0.6554(7) 0.1218(4) 0.6157(6) 0.129(3) Uani d . 1 . .
H H24A 0.6163 0.0939 0.6468 0.194 Uiso calc R 1 . .
H H24B 0.6556 0.1155 0.5375 0.194 Uiso calc R 1 . .
H H24C 0.6208 0.1553 0.6258 0.194 Uiso calc R 1 . .
C C25 0.8356(7) 0.1679(3) 0.6291(7) 0.130(3) Uani d . 1 . .
H H25A 0.7991 0.2010 0.6377 0.194 Uiso calc R 1 . .
H H25B 0.8397 0.1618 0.5515 0.194 Uiso calc R 1 . .
H H25C 0.9078 0.1694 0.6693 0.194 Uiso calc R 1 . .
C C26 0.8287(8) 0.0714(3) 0.6631(7) 0.140(4) Uani d . 1 . .
H H26A 0.7891 0.0436 0.6940 0.210 Uiso calc R 1 . .
H H26B 0.9013 0.0730 0.7021 0.210 Uiso calc R 1 . .
H H26C 0.8315 0.0643 0.5856 0.210 Uiso calc R 1 . .
N N2 0.7552(3) -0.01685(17) 1.0098(4) 0.0564(11) Uani d . 1 . .
S S3 0.85602(11) 0.07357(6) 0.98437(14) 0.0682(4) Uani d . 1 . .
S S4 0.63452(12) 0.04916(7) 0.87493(14) 0.0756(5) Uani d . 1 . .
Cl Cl2 0.92997(15) 0.19225(7) 0.89949(19) 0.1153(8) Uani d . 1 . .

loop_
_atom_site_aniso_label
_atom_site_aniso_U_11
_atom_site_aniso_U_22
_atom_site_aniso_U_33
_atom_site_aniso_U_12
_atom_site_aniso_U_13
_atom_site_aniso_U_23
Sn1 0.0460(2) 0.0545(2) 0.0514(2) 0.00284(17) 0.00948(16) 0.00291(18)
C1 0.045(3) 0.055(3) 0.062(4) -0.001(2) 0.017(3) -0.005(3)
C2 0.061(4) 0.067(4) 0.070(4) 0.017(3) 0.013(3) 0.005(3)
C3 0.099(6) 0.154(8) 0.127(7) 0.070(6) 0.065(5) 0.029(6)
C5 0.063(4) 0.075(4) 0.062(4) 0.003(3) 0.025(3) 0.002(3)
C6 0.083(5) 0.059(4) 0.075(4) 0.004(3) 0.007(4) -0.014(3)
C7 0.124(7) 0.066(4) 0.131(7) -0.003(4) 0.016(5) -0.013(5)
C8 0.219(11) 0.107(6) 0.140(8) -0.004(7) 0.104(8) -0.043(6)
C9 0.147(8) 0.129(7) 0.192(10) 0.018(6) -0.091(8) -0.068(7)
C10 0.059(4) 0.081(4) 0.065(4) -0.011(3) -0.006(3) 0.007(3)
C11 0.130(7) 0.132(7) 0.132(7) -0.007(6) -0.056(6) 0.028(6)
C12 0.200(11) 0.130(7) 0.198(11) 0.039(7) -0.118(9) -0.075(8)
C13 0.050(5) 0.57(3) 0.123(8) -0.049(10) -0.010(5) 0.051(12)
N1 0.050(3) 0.058(3) 0.056(3) 0.007(2) 0.016(2) 0.001(2)
S1 0.0643(10) 0.0593(9) 0.0771(11) 0.0141(7) 0.0283(8) 0.0201(8)
S2 0.0653(10) 0.0629(9) 0.0900(12) 0.0163(7) 0.0326(9) 0.0275(8)
Cl1 0.0828(12) 0.0949(12) 0.0859(12) 0.0063(9) 0.0361(9) 0.0295(10)
Sn2 0.0486(2) 0.0586(2) 0.0612(3) -0.00115(17) 0.00451(18) 0.00429(19)
C14 0.048(3) 0.068(4) 0.052(3) -0.002(3) 0.009(3) 0.000(3)
C15 0.068(4) 0.064(4) 0.078(4) 0.003(3) 0.011(3) 0.012(3)
C16 0.105(6) 0.075(5) 0.116(6) 0.009(4) 0.024(5) 0.023(4)
C17 0.105(6) 0.055(4) 0.171(8) -0.008(4) 0.040(6) 0.014(5)
C18 0.067(4) 0.066(4) 0.089(5) -0.024(3) 0.017(3) -0.009(4)
C19 0.083(5) 0.068(4) 0.072(5) 0.013(3) 0.016(3) -0.008(3)
C20 0.073(6) 0.157(9) 0.279(14) 0.034(6) 0.022(7) -0.076(9)
C21 0.226(10) 0.084(5) 0.081(6) 0.014(6) 0.049(6) -0.005(4)
C22 0.204(10) 0.085(5) 0.115(7) 0.061(6) 0.046(6) 0.025(5)
C23 0.092(5) 0.075(4) 0.068(4) 0.005(4) 0.029(4) 0.003(3)
C24 0.147(8) 0.175(8) 0.061(5) -0.006(7) -0.002(5) -0.008(5)
C25 0.174(9) 0.121(7) 0.109(7) -0.010(6) 0.077(6) 0.022(5)
C26 0.212(10) 0.089(6) 0.138(8) 0.040(6) 0.092(7) -0.001(5)
N2 0.053(3) 0.057(3) 0.060(3) -0.003(2) 0.009(2) 0.002(2)
S3 0.0478(8) 0.0676(9) 0.0841(11) -0.0126(7) -0.0103(8) 0.0192(8)
S4 0.0508(9) 0.0848(11) 0.0855(12) -0.0142(8) -0.0108(8) 0.0149(9)
Cl2 0.0780(12) 0.0915(12) 0.167(2) -0.0381(10) -0.0170(12) 0.0282(13)

loop_
_atom_type_symbol
_atom_type_description
_atom_type_scat_dispersion_real
_atom_type_scat_dispersion_imag
_atom_type_scat_source
C C 0.0033 0.0016 'International Tables Vol C Tables 4.2.6.8 and 6.1.1.4'
H H 0.0000 0.0000 'International Tables Vol C Tables 4.2.6.8 and 6.1.1.4'
N N 0.0061 0.0033 'International Tables Vol C Tables 4.2.6.8 and 6.1.1.4'
Sn Sn -0.6537 1.4246 'International Tables Vol C Tables 4.2.6.8 and 6.1.1.4'
S S 0.1246 0.1234 'International Tables Vol C Tables 4.2.6.8 and 6.1.1.4'
Cl Cl 0.1484 0.1585 'International Tables Vol C Tables 4.2.6.8 and 6.1.1.4'

loop_
_geom_angle_atom_site_label_1
_geom_angle_atom_site_label_2
_geom_angle_atom_site_label_3
_geom_angle
C10 Sn1 C6 127.5(2)
C10 Sn1 Cl1 98.75(17)
C6 Sn1 Cl1 98.76(18)
C10 Sn1 S1 115.12(18)
C6 Sn1 S1 115.61(17)
Cl1 Sn1 S1 84.33(5)
C10 Sn1 S2 94.56(17)
C6 Sn1 S2 92.62(18)
Cl1 Sn1 S2 151.72(5)
S1 Sn1 S2 67.41(5)
N1 C1 S2 122.3(4)
N1 C1 S1 118.8(4)
S2 C1 S1 118.9(3)
N1 C2 C3 102.8(5)
N1 C2 H2A 111.2
C3 C2 H2A 111.2
N1 C2 H2B 111.2
C3 C2 H2B 111.2
H2A C2 H2B 109.1
C4B C3 C4A 32.8(7)
C4B C3 C2 110.7(8)
C4A C3 C2 107.2(8)
C4B C3 H3A 132.1
C4A C3 H3A 110.3
C2 C3 H3A 110.3
C4B C3 H3B 79.0
C4A C3 H3B 110.3
C2 C3 H3B 110.3
H3A C3 H3B 108.5
C5 C4A C3 105.9(12)
C5 C4A H4A1 110.6
C3 C4A H4A1 110.6
C5 C4A H4A2 110.6
C3 C4A H4A2 110.6
H4A1 C4A H4A2 108.7
C3 C4B C5 107.0(11)
C3 C4B H4B1 110.3
C5 C4B H4B1 110.3
C3 C4B H4B2 110.3
C5 C4B H4B2 110.3
H4B1 C4B H4B2 108.6
C4A C5 N1 103.5(7)
C4A C5 C4B 30.8(7)
N1 C5 C4B 100.9(6)
C4A C5 H5A 111.1
N1 C5 H5A 111.1
C4B C5 H5A 84.1
C4A C5 H5B 111.1
N1 C5 H5B 111.1
C4B C5 H5B 137.0
H5A C5 H5B 109.0
C7 C6 C9 111.1(7)
C7 C6 C8 108.2(6)
C9 C6 C8 110.9(7)
C7 C6 Sn1 110.6(4)
C9 C6 Sn1 108.6(4)
C8 C6 Sn1 107.4(5)
C6 C7 H7A 109.5
C6 C7 H7B 109.5
H7A C7 H7B 109.5
C6 C7 H7C 109.5
H7A C7 H7C 109.5
H7B C7 H7C 109.5
C6 C8 H8A 109.5
C6 C8 H8B 109.5
H8A C8 H8B 109.5
C6 C8 H8C 109.5
H8A C8 H8C 109.5
H8B C8 H8C 109.5
C6 C9 H9A 109.5
C6 C9 H9B 109.5
H9A C9 H9B 109.5
C6 C9 H9C 109.5
H9A C9 H9C 109.5
H9B C9 H9C 109.5
C13 C10 C11 109.7(8)
C13 C10 C12 111.6(8)
C11 C10 C12 107.2(7)
C13 C10 Sn1 110.0(5)
C11 C10 Sn1 110.3(4)
C12 C10 Sn1 107.9(4)
C10 C11 H11A 109.5
C10 C11 H11B 109.5
H11A C11 H11B 109.5
C10 C11 H11C 109.5
H11A C11 H11C 109.5
H11B C11 H11C 109.5
C10 C12 H12A 109.5
C10 C12 H12B 109.5
H12A C12 H12B 109.5
C10 C12 H12C 109.5
H12A C12 H12C 109.5
H12B C12 H12C 109.5
C10 C13 H13A 109.5
C10 C13 H13B 109.5
H13A C13 H13B 109.5
C10 C13 H13C 109.5
H13A C13 H13C 109.5
H13B C13 H13C 109.5
C1 N1 C5 124.1(4)
C1 N1 C2 123.9(4)
C5 N1 C2 112.0(4)
C1 S1 Sn1 92.39(18)
C1 S2 Sn1 81.30(18)
C19 Sn2 C23 123.9(2)
C19 Sn2 Cl2 96.91(18)
C23 Sn2 Cl2 100.86(19)
C19 Sn2 S3 118.09(18)
C23 Sn2 S3 116.12(18)
Cl2 Sn2 S3 85.24(6)
C19 Sn2 S4 94.58(18)
C23 Sn2 S4 93.15(18)
Cl2 Sn2 S4 152.55(6)
S3 Sn2 S4 67.37(5)
N2 C14 S4 123.0(4)
N2 C14 S3 118.9(4)
S4 C14 S3 118.1(3)
N2 C15 C16 104.1(5)
N2 C15 H15A 110.9
C16 C15 H15A 110.9
N2 C15 H15B 110.9
C16 C15 H15B 110.9
H15A C15 H15B 108.9
C17 C16 C15 105.4(6)
C17 C16 H16A 110.7
C15 C16 H16A 110.7
C17 C16 H16B 110.7
C15 C16 H16B 110.7
H16A C16 H16B 108.8
C16 C17 C18 107.3(6)
C16 C17 H17A 110.3
C18 C17 H17A 110.3
C16 C17 H17B 110.3
C18 C17 H17B 110.3
H17A C17 H17B 108.5
N2 C18 C17 102.1(5)
N2 C18 H18A 111.4
C17 C18 H18A 111.3
N2 C18 H18B 111.3
C17 C18 H18B 111.3
H18A C18 H18B 109.2
C21 C19 C20 109.5(7)
C21 C19 C22 108.2(6)
C20 C19 C22 112.3(7)
C21 C19 Sn2 107.7(5)
C20 C19 Sn2 111.2(5)
C22 C19 Sn2 107.9(5)
C19 C20 H20A 109.5
C19 C20 H20B 109.5
H20A C20 H20B 109.5
C19 C20 H20C 109.5
H20A C20 H20C 109.5
H20B C20 H20C 109.5
C19 C21 H21A 109.5
C19 C21 H21B 109.5
H21A C21 H21B 109.5
C19 C21 H21C 109.5
H21A C21 H21C 109.5
H21B C21 H21C 109.5
C19 C22 H22A 109.5
C19 C22 H22B 109.5
H22A C22 H22B 109.5
C19 C22 H22C 109.5
H22A C22 H22C 109.5
H22B C22 H22C 109.5
C26 C23 C25 110.5(6)
C26 C23 C24 111.1(7)
C25 C23 C24 110.5(6)
C26 C23 Sn2 109.4(5)
C25 C23 Sn2 108.2(5)
C24 C23 Sn2 107.1(4)
C23 C24 H24A 109.5
C23 C24 H24B 109.5
H24A C24 H24B 109.5
C23 C24 H24C 109.5
H24A C24 H24C 109.5
H24B C24 H24C 109.5
C23 C25 H25A 109.5
C23 C25 H25B 109.5
H25A C25 H25B 109.5
C23 C25 H25C 109.5
H25A C25 H25C 109.5
H25B C25 H25C 109.5
C23 C26 H26A 109.5
C23 C26 H26B 109.5
H26A C26 H26B 109.5
C23 C26 H26C 109.5
H26A C26 H26C 109.5
H26B C26 H26C 109.5
C14 N2 C15 125.0(4)
C14 N2 C18 123.7(5)
C15 N2 C18 111.3(4)
C14 S3 Sn2 92.45(19)
C14 S4 Sn2 81.93(19)

loop_
_geom_bond_atom_site_label_1
_geom_bond_atom_site_label_2
_geom_bond_distance
_geom_bond_publ_flag
Sn1 S1 2.4696(15) y
Sn1 S2 2.8264(16) y
Sn1 C6 2.190(6) y
Sn1 C10 2.182(5) y
Sn1 Cl1 2.4669(16) y
C1 N1 1.313(6) ?
C1 S2 1.704(5) ?
C1 S1 1.726(5) ?
C2 N1 1.475(6) ?
C2 C3 1.498(8) ?
C2 H2A 0.9700 ?
C2 H2B 0.9700 ?
C3 C4B 1.357(14) ?
C3 C4A 1.487(18) ?
C3 H3A 0.9700 ?
C3 H3B 0.9700 ?
C4A C5 1.467(14) ?
C4A H4A1 0.9700 ?
C4A H4A2 0.9700 ?
C4B C5 1.573(16) ?
C4B H4B1 0.9700 ?
C4B H4B2 0.9700 ?
C5 N1 1.469(6) ?
C5 H5A 0.9700 ?
C5 H5B 0.9700 ?
C6 C7 1.484(8) ?
C6 C9 1.490(9) ?
C6 C8 1.528(9) ?
C7 H7A 0.9600 ?
C7 H7B 0.9600 ?
C7 H7C 0.9600 ?
C8 H8A 0.9600 ?
C8 H8B 0.9600 ?
C8 H8C 0.9600 ?
C9 H9A 0.9600 ?
C9 H9B 0.9600 ?
C9 H9C 0.9600 ?
C10 C13 1.443(10) ?
C10 C11 1.489(9) ?
C10 C12 1.502(10) ?
C11 H11A 0.9600 ?
C11 H11B 0.9600 ?
C11 H11C 0.9600 ?
C12 H12A 0.9600 ?
C12 H12B 0.9600 ?
C12 H12C 0.9600 ?
C13 H13A 0.9600 ?
C13 H13B 0.9600 ?
C13 H13C 0.9600 ?
Sn2 S3 2.4681(15) y
Sn2 S4 2.8209(16) y
Sn2 Cl2 2.4447(17) y
Sn2 C19 2.187(6) y
Sn2 C23 2.189(6) y
C14 N2 1.306(6) ?
C14 S4 1.697(5) ?
C14 S3 1.741(5) ?
C15 N2 1.468(7) ?
C15 C16 1.502(8) ?
C15 H15A 0.9700 ?
C15 H15B 0.9700 ?
C16 C17 1.437(9) ?
C16 H16A 0.9700 ?
C16 H16B 0.9700 ?
C17 C18 1.521(9) ?
C17 H17A 0.9700 ?
C17 H17B 0.9700 ?
C18 N2 1.473(6) ?
C18 H18A 0.9700 ?
C18 H18B 0.9700 ?
C19 C21 1.502(9) ?
C19 C20 1.510(10) ?
C19 C22 1.520(9) ?
C20 H20A 0.9600 ?
C20 H20B 0.9600 ?
C20 H20C 0.9600 ?
C21 H21A 0.9600 ?
C21 H21B 0.9600 ?
C21 H21C 0.9600 ?
C22 H22A 0.9600 ?
C22 H22B 0.9600 ?
C22 H22C 0.9600 ?
C23 C26 1.490(9) ?
C23 C25 1.512(9) ?
C23 C24 1.534(10) ?
C24 H24A 0.9600 ?
C24 H24B 0.9600 ?
C24 H24C 0.9600 ?
C25 H25A 0.9600 ?
C25 H25B 0.9600 ?
C25 H25C 0.9600 ?
C26 H26A 0.9600 ?
C26 H26B 0.9600 ?
C26 H26C 0.9600 ?

loop_
_geom_torsion_atom_site_label_1
_geom_torsion_atom_site_label_2
_geom_torsion_atom_site_label_3
_geom_torsion_atom_site_label_4
_geom_torsion
N1 C2 C3 C4B -17.3(14)
N1 C2 C3 C4A 17.2(13)
C4B C3 C4A C5 72.6(19)
C2 C3 C4A C5 -29.0(19)
C4A C3 C4B C5 -63.5(17)
C2 C3 C4B C5 26.4(19)
C3 C4A C5 N1 28.0(18)
C3 C4A C5 C4B -60.7(17)
C3 C4B C5 C4A 74.0(19)
C3 C4B C5 N1 -24.2(17)
C10 Sn1 C6 C7 -48.4(6)
Cl1 Sn1 C6 C7 -156.6(5)
S1 Sn1 C6 C7 115.6(5)
S2 Sn1 C6 C7 49.4(5)
C10 Sn1 C6 C9 -170.5(6)
Cl1 Sn1 C6 C9 81.3(6)
S1 Sn1 C6 C9 -6.6(6)
S2 Sn1 C6 C9 -72.7(6)
C10 Sn1 C6 C8 69.4(6)
Cl1 Sn1 C6 C8 -38.7(5)
S1 Sn1 C6 C8 -126.6(5)
S2 Sn1 C6 C8 167.2(5)
C6 Sn1 C10 C13 -71.1(8)
Cl1 Sn1 C10 C13 37.1(8)
S1 Sn1 C10 C13 124.9(8)
S2 Sn1 C10 C13 -167.9(8)
C6 Sn1 C10 C11 50.0(6)
Cl1 Sn1 C10 C11 158.2(5)
S1 Sn1 C10 C11 -113.9(5)
S2 Sn1 C10 C11 -46.8(5)
C6 Sn1 C10 C12 166.9(6)
Cl1 Sn1 C10 C12 -84.9(6)
S1 Sn1 C10 C12 2.9(6)
S2 Sn1 C10 C12 70.1(6)
S2 C1 N1 C5 2.9(7)
S1 C1 N1 C5 -178.0(4)
S2 C1 N1 C2 -178.1(4)
S1 C1 N1 C2 1.0(7)
C4A C5 N1 C1 161.3(13)
C4B C5 N1 C1 -167.3(11)
C4A C5 N1 C2 -17.8(13)
C4B C5 N1 C2 13.6(11)
C3 C2 N1 C1 -178.7(6)
C3 C2 N1 C5 0.4(7)
N1 C1 S1 Sn1 179.9(4)
S2 C1 S1 Sn1 -1.0(3)
C10 Sn1 S1 C1 84.8(3)
C6 Sn1 S1 C1 -81.1(3)
Cl1 Sn1 S1 C1 -178.15(18)
S2 Sn1 S1 C1 0.56(18)
N1 C1 S2 Sn1 179.9(5)
S1 C1 S2 Sn1 0.9(3)
C10 Sn1 S2 C1 -115.9(2)
C6 Sn1 S2 C1 116.2(2)
Cl1 Sn1 S2 C1 2.2(2)
S1 Sn1 S2 C1 -0.57(18)
N2 C15 C16 C17 -26.0(8)
C15 C16 C17 C18 32.6(8)
C16 C17 C18 N2 -25.7(7)
C23 Sn2 C19 C21 -174.5(5)
Cl2 Sn2 C19 C21 -66.4(5)
S3 Sn2 C19 C21 21.9(5)
S4 Sn2 C19 C21 88.6(5)
C23 Sn2 C19 C20 65.6(7)
Cl2 Sn2 C19 C20 173.7(6)
S3 Sn2 C19 C20 -98.1(6)
S4 Sn2 C19 C20 -31.3(6)
C23 Sn2 C19 C22 -57.9(6)
Cl2 Sn2 C19 C22 50.1(5)
S3 Sn2 C19 C22 138.4(4)
S4 Sn2 C19 C22 -154.8(5)
C19 Sn2 C23 C26 -160.5(5)
Cl2 Sn2 C23 C26 93.5(5)
S3 Sn2 C23 C26 3.5(6)
S4 Sn2 C23 C26 -62.8(5)
C19 Sn2 C23 C25 79.1(6)
Cl2 Sn2 C23 C25 -26.9(5)
S3 Sn2 C23 C25 -116.9(5)
S4 Sn2 C23 C25 176.8(5)
C19 Sn2 C23 C24 -40.0(6)
Cl2 Sn2 C23 C24 -146.0(5)
S3 Sn2 C23 C24 124.0(4)
S4 Sn2 C23 C24 57.7(5)
S4 C14 N2 C15 179.5(4)
S3 C14 N2 C15 -1.7(8)
S4 C14 N2 C18 2.3(8)
S3 C14 N2 C18 -178.9(4)
C16 C15 N2 C14 -167.6(5)
C16 C15 N2 C18 10.0(7)
C17 C18 N2 C14 -173.5(6)
C17 C18 N2 C15 8.9(6)
N2 C14 S3 Sn2 176.6(4)
S4 C14 S3 Sn2 -4.5(3)
C19 Sn2 S3 C14 85.4(3)
C23 Sn2 S3 C14 -79.5(3)
Cl2 Sn2 S3 C14 -179.3(2)
S4 Sn2 S3 C14 2.58(18)
N2 C14 S4 Sn2 -177.2(5)
S3 C14 S4 Sn2 4.0(3)
C19 Sn2 S4 C14 -121.3(3)
C23 Sn2 S4 C14 114.4(3)
Cl2 Sn2 S4 C14 -6.7(3)
S3 Sn2 S4 C14 -2.67(19)
